data_2015285
loop_
_publ_author_name
'Kasyan, Oleg'
'Thondorf, Iris'
'Bolte, Michael'
'Kalchenko, Vitaly'
'B\"ohmer, Volker'

_publ_section_title
;
 Unusual conformations of 1,3-dialkoxythiacalix[4]arenes in the solid
 state
;
_journal_coeditor_code AV3005
_journal_issue 5
_journal_name_full 'Acta Crystallographica Section C'
_journal_page_first o289
_journal_page_last o294
_journal_paper_doi 10.1107/S0108270106011243
_journal_volume 62
_journal_year 2006
_chemical_formula_iupac 'C30 H24 O4 S4'
_chemical_formula_moiety 'C30 H24 O4 S4'
_chemical_formula_sum 'C30 H24 O4 S4'
_chemical_formula_weight 576.73
_chemical_name_systematic
;
syn-2^2^,4^2^-dihydroxy-1^2^,3^2^-bis(prop-2-enoxy)thiacalix[4]arene
;
_space_group_IT_number 14
_symmetry_cell_setting monoclinic
_symmetry_space_group_name_Hall '-P 2ybc'
_symmetry_space_group_name_H-M 'P 1 21/c 1'
_atom_sites_solution_hydrogens geom
_atom_sites_solution_primary direct
_atom_sites_solution_secondary difmap
_audit_creation_method SHELXL-97
_cell_angle_alpha 90.00
_cell_angle_beta 104.297(7)
_cell_angle_gamma 90.00
_cell_formula_units_Z 4
_cell_length_a 9.2591(8)
_cell_length_b 18.5282(13)
_cell_length_c 16.7729(17)
_cell_measurement_reflns_used 33932
_cell_measurement_temperature 173(2)
_cell_measurement_theta_max 27.3
_cell_measurement_theta_min 2.7
_cell_volume 2788.3(4)
_computing_cell_refinement X-Area
_computing_data_collection 'X-Area (Stoe & Cie, 2001)'
_computing_data_reduction X-Area
_computing_molecular_graphics 'XP in SHELXTL-Plus (Sheldrick, 1991)'
_computing_publication_material SHELXL97
_computing_structure_refinement 'SHELXL97 (Sheldrick, 1997)'
_computing_structure_solution 'SHELXS97 (Sheldrick, 1990)'
_diffrn_ambient_temperature 173(2)
_diffrn_measured_fraction_theta_full 0.999
_diffrn_measured_fraction_theta_max 0.990
_diffrn_measurement_device_type 'STOE IPDS-II two-circle-diffractometer'
_diffrn_measurement_method \w
_diffrn_radiation_monochromator graphite
_diffrn_radiation_source 'fine-focus sealed tube'
_diffrn_radiation_type MoK\a
_diffrn_radiation_wavelength 0.71073
_diffrn_reflns_av_R_equivalents 0.0959
_diffrn_reflns_av_sigmaI/netI 0.0508
_diffrn_reflns_limit_h_max 11
_diffrn_reflns_limit_h_min -11
_diffrn_reflns_limit_k_max 23
_diffrn_reflns_limit_k_min -21
_diffrn_reflns_limit_l_max 21
_diffrn_reflns_limit_l_min -21
_diffrn_reflns_number 39745
_diffrn_reflns_theta_full 25.00
_diffrn_reflns_theta_max 27.09
_diffrn_reflns_theta_min 2.74
_diffrn_standards_decay_% 0
_diffrn_standards_interval_time 0
_diffrn_standards_number 0
_exptl_absorpt_coefficient_mu 0.376
_exptl_absorpt_correction_T_max 0.9634
_exptl_absorpt_correction_T_min 0.8767
_exptl_absorpt_correction_type multi-scan
_exptl_absorpt_process_details '(MULABS; Spek, 2003; Blessing, 1995)'
_exptl_crystal_colour colourless
_exptl_crystal_density_diffrn 1.374
_exptl_crystal_density_method 'not measured'
_exptl_crystal_description rod
_exptl_crystal_F_000 1200
_exptl_crystal_size_max 0.36
_exptl_crystal_size_mid 0.12
_exptl_crystal_size_min 0.10
_refine_diff_density_max 0.378
_refine_diff_density_min -0.334
_refine_ls_extinction_method none
_refine_ls_goodness_of_fit_ref 0.995
_refine_ls_hydrogen_treatment mixed
_refine_ls_matrix_type full
_refine_ls_number_parameters 361
_refine_ls_number_reflns 6073
_refine_ls_number_restraints 0
_refine_ls_restrained_S_all 0.995
_refine_ls_R_factor_all 0.0762
_refine_ls_R_factor_gt 0.0479
_refine_ls_shift/su_max 0.001
_refine_ls_shift/su_mean 0.000
_refine_ls_structure_factor_coef Fsqd
_refine_ls_weighting_details 'calc w=1/[\s^2^(Fo^2^)+(0.0693P)^2^] where P=(Fo^2^+2Fc^2^)/3'
_refine_ls_weighting_scheme calc
_refine_ls_wR_factor_gt 0.1125
_refine_ls_wR_factor_ref 0.1241
_reflns_number_gt 4194
_reflns_number_total 6073
_reflns_threshold_expression I>2\s(I)
_cod_data_source_file av3005.cif
_cod_data_source_block 3a
_cod_depositor_comments
;
The following automatic conversions were performed:
'_symmetry_cell_setting' value 'Monoclinic' changed to 'monoclinic'
according to '/home/saulius/struct/CIF-dictionaries/cif_core.dic'
dictionary named 'cif_core.dic' version 2.4.1 from 2010-06-29.

Automatic conversion script
Id: cif_fix_enum 1527 2010-12-29 10:47:43Z saulius 

The following automatic conversions were performed:

'_symmetry_cell_setting' value 'Monoclinic' changed to 'monoclinic'
according to /home/saulius/struct/CIF-dictionaries/cif_core.dic
dictionary named 'cif_core.dic' version 2.4.1 from 2010-06-29.

Automatic conversion script
Id: cif_fix_values 1715 2011-07-08 13:25:40Z adriana 
;
_cod_original_sg_symbol_H-M 'P 21/c'
_cod_database_code 2015285

loop_
_symmetry_equiv_pos_as_xyz
'x, y, z'
'-x, y+1/2, -z+1/2'
'-x, -y, -z'
'x, -y-1/2, z-1/2'

loop_
_atom_site_type_symbol
_atom_site_label
_atom_site_fract_x
_atom_site_fract_y
_atom_site_fract_z
_atom_site_U_iso_or_equiv
_atom_site_adp_type
_atom_site_calc_flag
_atom_site_refinement_flags
_atom_site_occupancy
_atom_site_disorder_assembly
_atom_site_disorder_group
S S1 0.24963(6) 0.68706(3) 0.38644(4) 0.04105(16) Uani d . 1 . .
S S2 0.26817(6) 0.69039(3) 0.71811(4) 0.04039(16) Uani d . 1 . .
S S3 0.88343(6) 0.68920(3) 0.79256(4) 0.04095(16) Uani d . 1 . .
S S4 0.86509(6) 0.69735(3) 0.45934(4) 0.03936(16) Uani d . 1 . .
O O12 0.18974(16) 0.74545(8) 0.54395(11) 0.0405(4) Uani d . 1 . .
O O22 0.56650(18) 0.72634(9) 0.69643(11) 0.0393(4) Uani d . 1 . .
H H22 0.651(4) 0.7411(17) 0.6948(19) 0.065(10) Uiso d . 1 . .
O O32 0.81214(15) 0.75264(8) 0.62101(10) 0.0372(4) Uani d . 1 . .
O O42 0.55494(18) 0.72633(9) 0.48142(11) 0.0398(4) Uani d . 1 . .
H H42 0.640(4) 0.7383(18) 0.503(2) 0.068(10) Uiso d . 1 . .
C C11 0.2786(2) 0.64184(12) 0.48315(14) 0.0352(5) Uani d . 1 . .
C C12 0.2533(2) 0.67742(12) 0.55201(14) 0.0338(5) Uani d . 1 . .
C C13 0.2853(2) 0.64265(12) 0.62839(14) 0.0345(5) Uani d . 1 . .
C C14 0.3357(2) 0.57139(12) 0.63478(15) 0.0382(5) Uani d . 1 . .
H H14 0.3543 0.5472 0.6863 0.046 Uiso calc R 1 . .
C C15 0.3587(3) 0.53584(13) 0.56632(15) 0.0404(5) Uani d . 1 . .
H H15 0.3935 0.4874 0.5710 0.048 Uiso calc R 1 . .
C C16 0.3310(2) 0.57059(12) 0.49119(15) 0.0382(5) Uani d . 1 . .
H H16 0.3477 0.5460 0.4446 0.046 Uiso calc R 1 . .
C C21 0.4426(2) 0.66360(13) 0.78339(15) 0.0370(5) Uani d . 1 . .
C C22 0.5757(2) 0.68434(12) 0.76356(14) 0.0343(5) Uani d . 1 . .
C C23 0.7125(2) 0.65989(13) 0.81310(14) 0.0365(5) Uani d . 1 . .
C C24 0.7149(3) 0.61794(15) 0.88217(16) 0.0470(6) Uani d . 1 . .
H H24 0.8076 0.6019 0.9156 0.056 Uiso calc R 1 . .
C C25 0.5837(3) 0.59919(16) 0.90281(16) 0.0508(6) Uani d . 1 . .
H H25 0.5863 0.5711 0.9506 0.061 Uiso calc R 1 . .
C C26 0.4473(3) 0.62203(14) 0.85253(16) 0.0452(6) Uani d . 1 . .
H H26 0.3570 0.6089 0.8660 0.054 Uiso calc R 1 . .
C C31 0.8846(2) 0.64330(12) 0.69843(14) 0.0348(5) Uani d . 1 . .
C C32 0.8620(2) 0.68164(11) 0.62444(14) 0.0330(5) Uani d . 1 . .
C C33 0.8792(2) 0.64761(12) 0.55298(14) 0.0343(5) Uani d . 1 . .
C C34 0.9148(2) 0.57400(12) 0.55567(15) 0.0384(5) Uani d . 1 . .
H H34 0.9268 0.5504 0.5074 0.046 Uiso calc R 1 . .
C C35 0.9325(3) 0.53554(13) 0.62801(15) 0.0423(6) Uani d . 1 . .
H H35 0.9539 0.4854 0.6290 0.051 Uiso calc R 1 . .
C C36 0.9192(2) 0.57008(13) 0.69934(15) 0.0397(5) Uani d . 1 . .
H H36 0.9339 0.5436 0.7492 0.048 Uiso calc R 1 . .
C C41 0.6922(2) 0.66545(12) 0.39629(14) 0.0356(5) Uani d . 1 . .
C C42 0.5580(2) 0.68578(12) 0.41466(14) 0.0329(5) Uani d . 1 . .
C C43 0.4214(2) 0.66319(13) 0.36339(14) 0.0368(5) Uani d . 1 . .
C C44 0.4211(3) 0.62283(14) 0.29314(15) 0.0442(6) Uani d . 1 . .
H H44 0.3292 0.6072 0.2584 0.053 Uiso calc R 1 . .
C C45 0.5550(3) 0.60521(15) 0.27333(16) 0.0475(6) Uani d . 1 . .
H H45 0.5536 0.5791 0.2244 0.057 Uiso calc R 1 . .
C C46 0.6899(3) 0.62588(13) 0.32529(15) 0.0422(6) Uani d . 1 . .
H H46 0.7809 0.6130 0.3124 0.051 Uiso calc R 1 . .
C C121 0.2922(3) 0.80527(12) 0.55023(18) 0.0443(6) Uani d . 1 . .
H H12A 0.3730 0.7933 0.5233 0.053 Uiso calc R 1 . .
H H12B 0.3373 0.8171 0.6086 0.053 Uiso calc R 1 . .
C C122 0.2020(3) 0.86751(15) 0.50765(19) 0.0535(7) Uani d . 1 . .
H H122 0.1410 0.8594 0.4539 0.064 Uiso calc R 1 . .
C C123 0.2007(4) 0.93075(18) 0.5380(3) 0.0797(10) Uani d . 1 . .
H H12C 0.2602 0.9410 0.5916 0.096 Uiso calc R 1 . .
H H12D 0.1403 0.9675 0.5070 0.096 Uiso calc R 1 . .
C C321 0.9307(3) 0.80636(13) 0.63865(19) 0.0478(6) Uani d . 1 A .
H H32A 0.9951 0.8008 0.5999 0.057 Uiso calc R 1 . .
H H32B 0.9929 0.7998 0.6953 0.057 Uiso calc R 1 . .
C C322 0.8621(4) 0.87949(15) 0.62979(19) 0.0574(7) Uani d . 1 . .
H H32C 0.9334 0.9172 0.6358 0.069 Uiso calc PR 0.556(7) A 1
H H32D 0.7830 0.8846 0.5818 0.069 Uiso calc PR 0.444(7) A 2
C C323 0.7363(6) 0.9011(3) 0.6167(3) 0.0492(15) Uani d P 0.556(7) A 1
H H32E 0.7151 0.9448 0.6411 0.059 Uiso calc PR 0.556(7) A 1
H H32F 0.6578 0.8745 0.5819 0.059 Uiso calc PR 0.556(7) A 1
C C324 0.8848(9) 0.9308(4) 0.6688(5) 0.074(3) Uani d P 0.444(7) A 2
H H32G 0.8048 0.9619 0.6720 0.089 Uiso calc PR 0.444(7) A 2
H H32H 0.9837 0.9423 0.6981 0.089 Uiso calc PR 0.444(7) A 2

loop_
_atom_site_aniso_label
_atom_site_aniso_U_11
_atom_site_aniso_U_22
_atom_site_aniso_U_33
_atom_site_aniso_U_12
_atom_site_aniso_U_13
_atom_site_aniso_U_23
S1 0.0252(3) 0.0520(4) 0.0427(3) 0.0049(2) 0.0022(2) 0.0042(3)
S2 0.0255(3) 0.0483(4) 0.0482(3) 0.0011(2) 0.0107(2) -0.0096(3)
S3 0.0262(3) 0.0522(4) 0.0416(3) -0.0031(2) 0.0028(2) -0.0092(3)
S4 0.0259(3) 0.0470(3) 0.0467(3) 0.0028(2) 0.0119(2) 0.0089(3)
O12 0.0239(7) 0.0376(9) 0.0595(10) 0.0052(6) 0.0095(7) -0.0012(8)
O22 0.0252(8) 0.0431(9) 0.0486(10) -0.0005(7) 0.0071(7) 0.0067(7)
O32 0.0245(7) 0.0332(8) 0.0549(10) 0.0036(6) 0.0119(7) -0.0004(7)
O42 0.0247(8) 0.0454(10) 0.0488(10) 0.0018(7) 0.0081(7) -0.0083(8)
C11 0.0215(10) 0.0402(12) 0.0421(12) -0.0042(8) 0.0045(9) -0.0020(10)
C12 0.0170(9) 0.0360(11) 0.0466(13) -0.0005(8) 0.0045(9) -0.0020(10)
C13 0.0222(10) 0.0364(12) 0.0447(13) -0.0039(8) 0.0082(9) -0.0054(10)
C14 0.0334(11) 0.0370(12) 0.0432(13) -0.0038(9) 0.0075(10) -0.0007(10)
C15 0.0374(12) 0.0331(12) 0.0508(14) -0.0026(9) 0.0109(10) -0.0028(10)
C16 0.0332(11) 0.0368(12) 0.0446(13) -0.0048(9) 0.0092(10) -0.0076(10)
C21 0.0300(11) 0.0410(12) 0.0404(13) -0.0023(9) 0.0095(9) -0.0098(10)
C22 0.0325(11) 0.0319(11) 0.0384(12) 0.0004(9) 0.0087(9) -0.0055(9)
C23 0.0291(10) 0.0412(13) 0.0374(12) -0.0010(9) 0.0053(9) -0.0073(10)
C24 0.0433(13) 0.0540(15) 0.0401(13) 0.0051(11) 0.0036(11) -0.0021(12)
C25 0.0534(15) 0.0609(17) 0.0384(14) -0.0005(13) 0.0120(12) 0.0034(12)
C26 0.0417(13) 0.0528(15) 0.0449(14) -0.0050(11) 0.0177(11) -0.0047(12)
C31 0.0226(9) 0.0411(12) 0.0387(12) -0.0021(9) 0.0038(8) -0.0035(10)
C32 0.0178(9) 0.0322(11) 0.0483(13) 0.0005(8) 0.0068(9) -0.0006(10)
C33 0.0231(9) 0.0382(12) 0.0413(12) 0.0034(8) 0.0071(9) 0.0041(10)
C34 0.0295(11) 0.0379(12) 0.0452(13) 0.0028(9) 0.0044(9) -0.0048(10)
C35 0.0375(12) 0.0345(12) 0.0496(14) 0.0039(9) 0.0011(10) -0.0017(10)
C36 0.0328(11) 0.0382(13) 0.0438(13) -0.0006(9) 0.0013(10) 0.0044(10)
C41 0.0325(11) 0.0365(12) 0.0387(12) 0.0045(9) 0.0104(9) 0.0095(9)
C42 0.0293(10) 0.0328(11) 0.0363(12) 0.0047(8) 0.0072(9) 0.0048(9)
C43 0.0314(11) 0.0396(12) 0.0381(12) 0.0022(9) 0.0058(9) 0.0056(10)
C44 0.0407(13) 0.0528(15) 0.0355(12) 0.0020(11) 0.0025(10) 0.0052(11)
C45 0.0513(14) 0.0562(16) 0.0356(13) 0.0079(12) 0.0119(11) 0.0016(11)
C46 0.0424(13) 0.0476(14) 0.0389(13) 0.0101(11) 0.0142(10) 0.0096(11)
C121 0.0360(12) 0.0332(12) 0.0666(17) 0.0032(9) 0.0182(12) -0.0011(11)
C122 0.0511(15) 0.0497(16) 0.0650(18) 0.0026(12) 0.0243(13) 0.0076(13)
C123 0.089(2) 0.0504(19) 0.109(3) 0.0179(17) 0.042(2) 0.0162(19)
C321 0.0370(12) 0.0350(13) 0.0776(19) -0.0059(10) 0.0261(13) -0.0051(12)
C322 0.078(2) 0.0386(15) 0.0649(19) 0.0070(14) 0.0346(16) 0.0064(13)
C323 0.060(3) 0.044(3) 0.049(3) 0.016(2) 0.023(2) 0.001(2)
C324 0.073(5) 0.045(4) 0.116(7) -0.017(3) 0.044(5) -0.039(4)

loop_
_atom_type_symbol
_atom_type_description
_atom_type_scat_dispersion_real
_atom_type_scat_dispersion_imag
_atom_type_scat_source
C C 0.0033 0.0016 'International Tables Vol C Tables 4.2.6.8 and 6.1.1.4'
H H 0.0000 0.0000 'International Tables Vol C Tables 4.2.6.8 and 6.1.1.4'
O O 0.0106 0.0060 'International Tables Vol C Tables 4.2.6.8 and 6.1.1.4'
S S 0.1246 0.1234 'International Tables Vol C Tables 4.2.6.8 and 6.1.1.4'

loop_
_geom_angle_atom_site_label_1
_geom_angle_atom_site_label_2
_geom_angle_atom_site_label_3
_geom_angle
C43 S1 C11 97.97(10)
C12 C11 C16 119.3(2)
C12 C11 S1 120.70(17)
C16 C11 S1 120.00(18)
O12 C12 C13 119.9(2)
O12 C12 C11 120.2(2)
C13 C12 C11 119.9(2)
C14 C13 C12 119.8(2)
C14 C13 S2 120.09(18)
C12 C13 S2 120.05(17)
C15 C14 C13 120.2(2)
C15 C14 H14 119.9
C13 C14 H14 119.9
C16 C15 C14 120.2(2)
C16 C15 H15 119.9
C14 C15 H15 119.9
C15 C16 C11 120.6(2)
C15 C16 H16 119.7
C11 C16 H16 119.7
C12 O12 C121 115.83(16)
O12 C121 C122 106.1(2)
O12 C121 H12A 110.5
C122 C121 H12A 110.5
O12 C121 H12B 110.5
C122 C121 H12B 110.5
H12A C121 H12B 108.7
C123 C122 C121 125.1(3)
C123 C122 H122 117.5
C121 C122 H122 117.5
C122 C123 H12C 120.0
C122 C123 H12D 120.0
H12C C123 H12D 120.0
C21 S2 C13 97.13(10)
C26 C21 C22 120.1(2)
C26 C21 S2 120.38(18)
C22 C21 S2 119.49(18)
O22 C22 C23 122.6(2)
O22 C22 C21 118.3(2)
C23 C22 C21 119.1(2)
C24 C23 C22 119.9(2)
C24 C23 S3 119.87(17)
C22 C23 S3 119.97(18)
C25 C24 C23 120.9(2)
C25 C24 H24 119.6
C23 C24 H24 119.6
C24 C25 C26 119.3(2)
C24 C25 H25 120.3
C26 C25 H25 120.3
C21 C26 C25 120.7(2)
C21 C26 H26 119.7
C25 C26 H26 119.7
C22 O22 H22 110(2)
C23 S3 C31 102.92(10)
C36 C31 C32 119.2(2)
C36 C31 S3 120.19(18)
C32 C31 S3 120.46(17)
O32 C32 C33 119.9(2)
O32 C32 C31 119.5(2)
C33 C32 C31 120.5(2)
C32 C33 C34 119.2(2)
C32 C33 S4 121.25(17)
C34 C33 S4 119.54(18)
C35 C34 C33 120.4(2)
C35 C34 H34 119.8
C33 C34 H34 119.8
C34 C35 C36 120.2(2)
C34 C35 H35 119.9
C36 C35 H35 119.9
C35 C36 C31 120.6(2)
C35 C36 H36 119.7
C31 C36 H36 119.7
C32 O32 C321 114.35(16)
O32 C321 C322 108.7(2)
O32 C321 H32A 110.0
C322 C321 H32A 110.0
O32 C321 H32B 110.0
C322 C321 H32B 110.0
H32A C321 H32B 108.3
C324 C322 C323 82.0(5)
C324 C322 C321 133.3(6)
C323 C322 C321 133.9(4)
C324 C322 H32C 45.7
C323 C322 H32C 113.1
C321 C322 H32C 113.1
C324 C322 H32D 113.4
C323 C322 H32D 45.7
C321 C322 H32D 113.4
H32C C322 H32D 112.7
C322 C323 H32E 120.0
C322 C323 H32F 120.0
H32E C323 H32F 120.0
C322 C324 H32G 120.0
C322 C324 H32H 120.0
H32G C324 H32H 120.0
C41 S4 C33 102.06(10)
C46 C41 C42 120.1(2)
C46 C41 S4 120.10(17)
C42 C41 S4 119.58(18)
O42 C42 C41 122.03(19)
O42 C42 C43 118.15(19)
C41 C42 C43 119.8(2)
C44 C43 C42 119.3(2)
C44 C43 S1 120.04(17)
C42 C43 S1 120.61(18)
C43 C44 C45 120.6(2)
C43 C44 H44 119.7
C45 C44 H44 119.7
C46 C45 C44 119.9(2)
C46 C45 H45 120.0
C44 C45 H45 120.0
C45 C46 C41 120.1(2)
C45 C46 H46 119.9
C41 C46 H46 119.9
C42 O42 H42 108(2)

loop_
_geom_bond_atom_site_label_1
_geom_bond_atom_site_label_2
_geom_bond_distance
S1 C43 1.783(2)
S1 C11 1.786(2)
C11 C12 1.399(3)
C11 C16 1.401(3)
C12 O12 1.384(3)
C12 C13 1.399(3)
C13 C14 1.396(3)
C13 S2 1.786(2)
C14 C15 1.385(3)
C14 H14 0.9500
C15 C16 1.382(3)
C15 H15 0.9500
C16 H16 0.9500
O12 C121 1.446(3)
C121 C122 1.498(4)
C121 H12A 0.9900
C121 H12B 0.9900
C122 C123 1.279(4)
C122 H122 0.9500
C123 H12C 0.9500
C123 H12D 0.9500
S2 C21 1.783(2)
C21 C26 1.384(4)
C21 C22 1.407(3)
C22 O22 1.354(3)
C22 C23 1.407(3)
C23 C24 1.391(4)
C23 S3 1.786(2)
C24 C25 1.387(4)
C24 H24 0.9500
C25 C26 1.400(4)
C25 H25 0.9500
C26 H26 0.9500
O22 H22 0.83(3)
S3 C31 1.796(2)
C31 C36 1.393(3)
C31 C32 1.400(3)
C32 O32 1.391(3)
C32 C33 1.398(3)
C33 C34 1.401(3)
C33 S4 1.798(2)
C34 C35 1.382(3)
C34 H34 0.9500
C35 C36 1.389(3)
C35 H35 0.9500
C36 H36 0.9500
O32 C321 1.457(3)
C321 C322 1.488(4)
C321 H32A 0.9900
C321 H32B 0.9900
C322 C324 1.144(7)
C322 C323 1.200(5)
C322 H32C 0.9500
C322 H32D 0.9500
C323 H32E 0.9500
C323 H32F 0.9500
C324 H32G 0.9500
C324 H32H 0.9500
S4 C41 1.787(2)
C41 C46 1.394(3)
C41 C42 1.404(3)
C42 O42 1.355(3)
C42 C43 1.406(3)
C43 C44 1.395(3)
C44 C45 1.398(4)
C44 H44 0.9500
C45 C46 1.389(4)
C45 H45 0.9500
C46 H46 0.9500
O42 H42 0.82(3)

loop_
_geom_hbond_atom_site_label_D
_geom_hbond_atom_site_label_H
_geom_hbond_atom_site_label_A
_geom_hbond_distance_DH
_geom_hbond_distance_HA
_geom_hbond_distance_DA
_geom_hbond_angle_DHA
O22 H22 O32 0.83(3) 2.17(3) 2.904(2) 146(3)
O42 H42 O32 0.82(3) 2.23(3) 2.939(2) 146(3)

loop_
_geom_torsion_atom_site_label_1
_geom_torsion_atom_site_label_2
_geom_torsion_atom_site_label_3
_geom_torsion_atom_site_label_4
_geom_torsion
C43 S1 C11 C12 131.62(17)
C43 S1 C11 C16 -46.67(19)
C16 C11 C12 O12 -174.53(18)
S1 C11 C12 O12 7.2(3)
C16 C11 C12 C13 2.2(3)
S1 C11 C12 C13 -176.06(15)
O12 C12 C13 C14 173.74(18)
C11 C12 C13 C14 -3.0(3)
O12 C12 C13 S2 -8.5(3)
C11 C12 C13 S2 174.71(15)
C12 C13 C14 C15 2.1(3)
S2 C13 C14 C15 -175.65(17)
C13 C14 C15 C16 -0.3(3)
C14 C15 C16 C11 -0.4(3)
C12 C11 C16 C15 -0.5(3)
S1 C11 C16 C15 177.81(17)
C13 C12 O12 C121 96.1(2)
C11 C12 O12 C121 -87.2(2)
C12 O12 C121 C122 157.9(2)
O12 C121 C122 C123 129.6(3)
C14 C13 S2 C21 44.94(19)
C12 C13 S2 C21 -132.79(17)
C13 S2 C21 C26 -116.1(2)
C13 S2 C21 C22 63.1(2)
C26 C21 C22 O22 -178.6(2)
S2 C21 C22 O22 2.2(3)
C26 C21 C22 C23 2.4(3)
S2 C21 C22 C23 -176.81(17)
O22 C22 C23 C24 178.8(2)
C21 C22 C23 C24 -2.2(3)
O22 C22 C23 S3 4.3(3)
C21 C22 C23 S3 -176.72(17)
C22 C23 C24 C25 0.5(4)
S3 C23 C24 C25 175.0(2)
C23 C24 C25 C26 1.0(4)
C22 C21 C26 C25 -1.0(4)
S2 C21 C26 C25 178.3(2)
C24 C25 C26 C21 -0.8(4)
C24 C23 S3 C31 114.8(2)
C22 C23 S3 C31 -70.7(2)
C23 S3 C31 C36 -76.40(19)
C23 S3 C31 C32 108.48(18)
C36 C31 C32 O32 173.26(18)
S3 C31 C32 O32 -11.6(3)
C36 C31 C32 C33 -2.3(3)
S3 C31 C32 C33 172.85(16)
O32 C32 C33 C34 -173.53(18)
C31 C32 C33 C34 2.0(3)
O32 C32 C33 S4 9.3(3)
C31 C32 C33 S4 -175.10(16)
C32 C33 C34 C35 0.0(3)
S4 C33 C34 C35 177.20(17)
C33 C34 C35 C36 -1.8(3)
C34 C35 C36 C31 1.5(3)
C32 C31 C36 C35 0.6(3)
S3 C31 C36 C35 -174.62(17)
C33 C32 O32 C321 -92.7(2)
C31 C32 O32 C321 91.7(2)
C32 O32 C321 C322 177.9(2)
O32 C321 C322 C324 135.0(6)
O32 C321 C322 C323 5.1(6)
C32 C33 S4 C41 -109.04(18)
C34 C33 S4 C41 73.84(19)
C33 S4 C41 C46 -114.77(19)
C33 S4 C41 C42 70.8(2)
C46 C41 C42 O42 -177.7(2)
S4 C41 C42 O42 -3.2(3)
C46 C41 C42 C43 3.0(3)
S4 C41 C42 C43 177.49(17)
O42 C42 C43 C44 178.5(2)
C41 C42 C43 C44 -2.2(3)
O42 C42 C43 S1 -0.4(3)
C41 C42 C43 S1 178.94(17)
C11 S1 C43 C44 118.9(2)
C11 S1 C43 C42 -62.2(2)
C42 C43 C44 C45 -0.4(4)
S1 C43 C44 C45 178.5(2)
C43 C44 C45 C46 2.2(4)
C44 C45 C46 C41 -1.3(4)
C42 C41 C46 C45 -1.3(3)
S4 C41 C46 C45 -175.69(19)
